data_2004970
loop_
_publ_author_name
'Magotra, D. K.'
'Gupta, V. K.'
Rajnikant
'Goswami, K. N.'
'Thappa, R. K.'
'Agarwal, S. G.'

_publ_section_title
;
 7-Methoxyvasicinone Hydrate
;
_journal_issue 6
_journal_name_full 'Acta Crystallographica Section C'
_journal_page_first 1491
_journal_page_last 1493
_journal_paper_doi 10.1107/S0108270195010870
_journal_volume 52
_journal_year 1996
_chemical_formula_moiety 'C12 H14 N2 O4'
_chemical_formula_sum 'C12 H14 N2 O4'
_chemical_formula_weight 250.3
_space_group_IT_number 61
_symmetry_cell_setting orthorhombic
_symmetry_space_group_name_Hall '-P 2ac 2ab'
_symmetry_space_group_name_H-M 'P b c a'
_atom_type_scat_source IntTabC
_cell_angle_alpha 90
_cell_angle_beta 90
_cell_angle_gamma 90
_cell_formula_units_Z 8
_cell_length_a 7.630(1)
_cell_length_b 35.156(5)
_cell_length_c 8.505(1)
_cell_measurement_reflns_used 25
_cell_measurement_temperature 293
_cell_measurement_theta_max 16
_cell_measurement_theta_min 12
_cell_volume 2281.4(5)
_computing_cell_refinement 'CAD-4 Software'
_computing_data_collection 'CAD-4 Software (Enraf-Nonius, 1989)'
_computing_data_reduction 'Locally written program'
_computing_molecular_graphics 'ORTEPII (Johnson, 1976)'
_computing_publication_material 'PARST (Nardelli, 1983)'
_computing_structure_refinement 'SHELXL93 (Sheldrick, 1993)'
_computing_structure_solution 'SHELXS86 (Sheldrick, 1986)'
_diffrn_measurement_device 'Enraf-Nonius CAD4'
_diffrn_measurement_method \w-2\q
_diffrn_radiation_type MoK\a
_diffrn_radiation_wavelength 0.71073
_diffrn_reflns_av_R_equivalents 0.019
_diffrn_reflns_limit_h_max 8
_diffrn_reflns_limit_h_min 0
_diffrn_reflns_limit_k_max 40
_diffrn_reflns_limit_k_min 0
_diffrn_reflns_limit_l_max 10
_diffrn_reflns_limit_l_min 0
_diffrn_reflns_number 3145
_diffrn_reflns_theta_max 25
_diffrn_standards_decay_% 2
_diffrn_standards_interval_count 100
_diffrn_standards_number 2
_exptl_absorpt_coefficient_mu 0.104
_exptl_absorpt_correction_type none
_exptl_crystal_colour red-brown
_exptl_crystal_density_diffrn 1.457
_exptl_crystal_density_meas 1.449
_exptl_crystal_density_method flotation
_exptl_crystal_description rectangular
_exptl_crystal_size_max 0.31
_exptl_crystal_size_mid 0.22
_exptl_crystal_size_min 0.19
_refine_diff_density_max 0.20
_refine_diff_density_min -0.21
_refine_ls_extinction_method none
_refine_ls_goodness_of_fit_obs 0.703
_refine_ls_hydrogen_treatment refall
_refine_ls_number_parameters 218
_refine_ls_number_reflns 1294
_refine_ls_R_factor_obs 0.049
_refine_ls_shift/esd_max -0.107_for_y_H22
_refine_ls_structure_factor_coef Fsqd
_refine_ls_weighting_details 'w = 1/[\s^2^(Fo)^2^+(0.1402P)^2^+7.37P], where P=(Fo^2^+2F~c~^2^)/3'
_refine_ls_weighting_scheme calc
_refine_ls_wR_factor_obs 0.149
_reflns_number_observed 1294
_reflns_number_total 1800
_reflns_observed_criterion F>4\s(F)
_cod_data_source_file de1008.cif
_cod_data_source_block de1008a
_cod_depositor_comments
;
The following automatic conversions were performed:

'_refine_ls_weighting_scheme' value '
1/[\s^2^(Fo)^2^+(0.1402P)^2^+7.37P], where P=(Fo^2^+2F~c~^2^)/3' was
changed to 'calc'. New tag '_refine_ls_weighting_details' was
created. The value of the new tag was set to 'w =
1/[\s^2^(Fo)^2^+(0.1402P)^2^+7.37P], where P=(Fo^2^+2F~c~^2^)/3'.

Automatic conversion script
Id: cif_fix_values 3143 2015-03-26 13:38:13Z robertas 
;
_cod_original_cell_volume 2281.4
_cod_database_code 2004970

loop_
_symmetry_equiv_pos_as_xyz
x,y,z
1/2+x,y,1/2-z
x,1/2-y,1/2+z
1/2-x,1/2+y,z
-x,-y,-z
1/2-x,-y,1/2+z
-x,1/2+y,1/2-z
1/2+x,1/2-y,-z

loop_
_atom_site_aniso_label
_atom_site_aniso_U_11
_atom_site_aniso_U_22
_atom_site_aniso_U_33
_atom_site_aniso_U_12
_atom_site_aniso_U_13
_atom_site_aniso_U_23
C1 0.052(3) 0.048(3) 0.033(2) 0.005(2) 0.001(2) 0.003(2)
C2 0.049(3) 0.049(3) 0.043(2) 0.008(2) -0.010(2) -0.001(2)
C3 0.032(2) 0.036(2) 0.037(2) 0.001(2) 0.001(2) -0.003(2)
O3 0.039(2) 0.037(2) 0.070(2) -0.0030(10) -0.0070(10) 0.0060(10)
C3a 0.027(2) 0.027(2) 0.035(2) -0.0010(10) 0.002(2) -0.001(2)
N4 0.038(2) 0.0260(10) 0.033(2) 0.0010(10) -0.0010(10) -0.0010(10)
C4a 0.028(2) 0.030(2) 0.033(2) -0.004(2) 0.002(2) -0.0040(10)
C5 0.043(2) 0.034(2) 0.032(2) -0.001(2) 0.002(2) -0.005(2)
C6 0.046(2) 0.035(2) 0.032(2) 0.000(2) -0.001(2) 0.005(2)
C7 0.034(2) 0.031(2) 0.042(2) 0.001(2) 0.005(2) 0.003(2)
O7 0.060(2) 0.036(2) 0.045(2) 0.0120(10) 0.0060(10) 0.0060(10)
C8 0.034(2) 0.031(2) 0.036(2) -0.002(2) 0.004(2) -0.005(2)
C8a 0.032(2) 0.029(2) 0.033(2) -0.004(2) 0.002(2) -0.001(2)
C9 0.035(2) 0.035(2) 0.033(2) 0.003(2) 0.002(2) -0.004(2)
09 0.069(2) 0.056(2) 0.0310(10) 0.019(2) 0.0050(10) -0.0070(10)
N10 0.039(2) 0.033(2) 0.028(2) 0.0030(10) 0.0010(10) 0.0020(10)
C11 0.052(3) 0.034(2) 0.050(2) 0.010(2) 0.011(2) -0.001(2)
01W 0.051(2) 0.044(2) 0.049(2) 0.003(2) -0.003(2) -0.0120(10)

loop_
_atom_site_label
_atom_site_fract_x
_atom_site_fract_y
_atom_site_fract_z
_atom_site_U_iso_or_equiv
C1 -0.1567(7) 0.6637(1) -0.1388(5) 0.0445(15)
C2 -0.2734(7) 0.6964(1) -0.0797(5) 0.0474(16)
C3 -0.2135(5) 0.7039(1) 0.0872(5) 0.0351(12)
O3 -0.0721(4) 0.7304(1) 0.0978(4) 0.0487(10)
C3a -0.1423(5) 0.6660(1) 0.1384(4) 0.0298(11)
N4 -0.1164(4) 0.6552(1) 0.2813(3) 0.0322(9)
C4a -0.0436(5) 0.6189(1) 0.3002(4) 0.0303(11)
C5 -0.0192(6) 0.6047(1) 0.4527(4) 0.0366(13)
C6 0.0512(6) 0.5694(1) 0.4751(4) 0.0380(14)
C7 0.1003(5) 0.5469(1) 0.3476(5) 0.0356(13)
O7 0.1676(4) 0.5123(1) 0.3860(3) 0.0471(10)
C8 0.0764(5) 0.5598(1) 0.1968(4) 0.0337(12)
C8a 0.0047(5) 0.5959(1) 0.1726(4) 0.0315(12)
C9 -0.0244(5) 0.6097(1) 0.0123(4) 0.0344(12)
O9 0.0143(4) 0.5929(1) -0.1093(3) 0.0523(11)
N10 -0.1050(4) 0.6449(1) 0.0071(3) 0.0332(10)
C11 0.2168(7) 0.4874(1) 0.2597(6) 0.0456(14)
O1W -0.2436(5) 0.7047(1) 0.5193(4) 0.0478(11)
H11 -0.213(6) 0.645(1) -0.207(5) 0.048(12)
H12 -0.054(6) 0.672(1) -0.193(5) 0.044(12)
H21 -0.257(6) 0.718(1) -0.145(5) 0.055(14)
H22 -0.407(9) 0.692(2) -0.083(7) 0.090(19)
H3 -0.310(5) 0.714(1) 0.163(4) 0.031(10)
H30 -0.136(10) 0.755(2) 0.065(8) 0.133(27)
H5 -0.054(6) 0.622(1) 0.538(5) 0.050(12)
H6 0.070(5) 0.561(1) 0.584(5) 0.032(10)
H8 0.109(6) 0.545(1) 0.106(5) 0.05
H111 0.312(6) 0.501(1) 0.188(5) 0.059(14)
H112 0.268(6) 0.464(1) 0.314(5) 0.058(13)
H113 0.109(6) 0.480(1) 0.181(5) 0.059(13)
H10W -0.346(9) 0.715(2) 0.474(7) 0.098(22)
H20W -0.208(8) 0.690(2) 0.452(7) 0.092(23)

loop_
_geom_angle_atom_site_label_1
_geom_angle_atom_site_label_2
_geom_angle_atom_site_label_3
_geom_angle
_geom_angle_publ_flag
C3 C3a N10 108.6(3) yes
C3 C3a N4 126.1(3) yes
N4 C3a N10 125.2(3) yes
C6 C7 C8 120.3(3) yes
C6 C7 O7 115.0(3) yes
O7 C7 C8 124.7(3) yes
C3a N10 C9 123.4(3) yes
C1 N10 C9 123.5(3) yes
C1 N10 C3a 113.0(3) yes
C2 C1 N10 102.5(3) no
C1 C2 C3 105.2(3) no
C2 C3 C3a 103.1(3) no
C2 C3 O3 113.6(3) no
O3 C3 C3a 106.7(3) no
C3a N4 C4a 115.9(3) no
N4 C4a C8a 122.7(3) no
N4 C4a C5 118.9(3) no
C5 C4a C8a 118.4(3) no
C4a C5 C6 120.3(3) no
C5 C6 C7 120.9(3) no
C7 O7 C11 117.7(3) no
C7 C8 C8a 119.3(3) no
C4a C8a C8 120.8(3) no
C8 C8a C9 119.8(3) no
C4a C8a C9 119.3(3) no
C8a C9 N10 113.2(3) no
C8a C9 O9 126.1(3) no
O9 C9 N10 120.7(3) no
H11 C1 H12 106(3) no
N10 C1 H12 109(3) no
N10 C1 H11 109(3) no
C2 C1 H12 114(2) no
C2 C1 H11 116(3) no
C1 C2 H22 117(3) no
C1 C2 H21 109(3) no
H21 C2 H22 103(4) no
C3 C2 H22 110(3) no
C3 C2 H21 112(3) no
C2 C3 H3 115(2) no
C3a C3 H3 112(2) no
O3 C3 H3 106(2) no
C3 O3 H30 100(4) no
C4a C5 H5 116(3) no
C6 C5 H5 124(3) no
C5 C6 H6 118(2) no
C7 C6 H6 121(2) no
C7 C8 H8 122(3) no
C8a C8 H8 118(3) no
O7 C11 H113 114(3) no
O7 C11 H112 104(3) no
O7 C11 H111 109(2) no
H112 C11 H113 113(3) no
H111 C11 H113 105(3) no
H111 C11 H112 111(4) no
H10W O1W H20W 104(6) no

loop_
_geom_bond_atom_site_label_1
_geom_bond_atom_site_label_2
_geom_bond_distance
_geom_bond_publ_flag
C1 C2 1.538(6) yes
C1 N10 1.460(5) yes
C2 C3 1.514(6) yes
C3 O3 1.428(5) yes
C3 C3a 1.503(5) yes
C3a N4 1.288(4) yes
C3a N10 1.370(4) yes
N4 C4a 1.401(5) yes
C4a C5 1.402(5) yes
C4a C8a 1.403(5) yes
C5 C6 1.366(5) yes
C6 C7 1.393(5) yes
C7 O7 1.360(5) yes
C7 C8 1.372(5) yes
O7 C11 1.436(5) yes
C8 C8a 1.397(5) yes
C8a C9 1.464(5) yes
C9 O9 1.227(4) yes
C9 N10 1.383(5) yes
C1 H11 0.97(4) no
C1 H12 0.96(4) no
C2 H21 0.94(5) no
C2 H22 1.03(7) no
C3 H3 1.04(4) no
O3 H30 1.04(7) no
C5 H5 0.98(4) no
C6 H6 0.98(4) no
C8 H8 0.97(4) no
C11 H111 1.07(5) no
C11 H112 1.01(5) no
C11 H113 1.09(5) no
O1W H10W 0.95(6) no
O1W H20W 0.82(6) no

loop_
_geom_torsion_atom_site_label_1
_geom_torsion_atom_site_label_2
_geom_torsion_atom_site_label_3
_geom_torsion_atom_site_label_4
_geom_torsion
_geom_torsion_publ_flag
C2 C1 N10 C3a -12.9(4) yes
N10 C1 C2 C3 24.7(4) yes
C1 C2 C3 C3a -27.2(4) yes
C2 C3 C3a N10 20.0(4) yes
C3 C3a N10 C1 -4.4(4) yes
